data_7710882
loop_
_publ_author_name
'Karmakar, Gourab'
'Tyagi, Adish'
'Shah, Alpa Y.'
'Nigam, Sandeep'
'Wadawale, Amey'
'Gotluru, Kedarnath'
'Vats, Bal Govind'
'Kumar, N. Naveen'
'Singh, Vishal'

_publ_section_title
;
 Facile One Pot Synthesis of Highly Photoresponsive Coinage Metal
 Selenides (Cu1.8Se and Ag2Se) Achieved Through Novel Cu and Ag
 Pyridylselenolates as Molecular Precursors
;
_journal_name_full 'Dalton Transactions'
_journal_paper_doi 10.1039/D2DT01897G
_journal_year 2022
_chemical_formula_sum 'C28 H32 Cu4 N4 Se4'
_chemical_formula_weight 994.57
_space_group_crystal_system monoclinic
_space_group_IT_number 14
_space_group_name_Hall '-P 2ybc'
_space_group_name_H-M_alt 'P 1 21/c 1'
_atom_sites_solution_hydrogens geom
_atom_sites_solution_primary direct
_audit_creation_method SHELXL-2017/1
_audit_update_record
;
2020-02-26 deposited with the CCDC.	2022-08-01 downloaded from the CCDC.
;
_cell_angle_alpha 90
_cell_angle_beta 100.261(2)
_cell_angle_gamma 90
_cell_formula_units_Z 4
_cell_length_a 12.7261(3)
_cell_length_b 15.9910(3)
_cell_length_c 16.3017(3)
_cell_measurement_reflns_used 13482
_cell_measurement_temperature 298(2)
_cell_measurement_theta_max 28.6550
_cell_measurement_theta_min 2.5650
_cell_volume 3264.39(12)
_computing_cell_refinement 'CrysAlisPro 1.171.40.57a (Rigaku OD, 2019)'
_computing_data_collection 'CrysAlisPro 1.171.40.57a (Rigaku OD, 2019)'
_computing_data_reduction 'CrysAlisPro 1.171.40.57a (Rigaku OD, 2019)'
_computing_structure_refinement 'SHELXL-2017/1 (Sheldrick, 2017)'
_computing_structure_solution SuperFlip
_diffrn_ambient_temperature 298
_diffrn_detector 'Hybrid Pixel Array Detector'
_diffrn_detector_area_resol_mean 10.0000
_diffrn_detector_type HyPix
_diffrn_measured_fraction_theta_full 0.991
_diffrn_measured_fraction_theta_max 0.848
_diffrn_measurement_device 'four-circle diffractometer'
_diffrn_measurement_device_type 'XtaLAB Synergy, Dualflex, HyPix'
_diffrn_radiation_monochromator mirror
_diffrn_radiation_probe x-ray
_diffrn_radiation_type 'Mo K\a'
_diffrn_radiation_wavelength 0.71073
_diffrn_reflns_av_R_equivalents 0.0813
_diffrn_reflns_av_unetI/netI 0.0636
_diffrn_reflns_Laue_measured_fraction_full 0.991
_diffrn_reflns_Laue_measured_fraction_max 0.848
_diffrn_reflns_limit_h_max 16
_diffrn_reflns_limit_h_min -15
_diffrn_reflns_limit_k_max 21
_diffrn_reflns_limit_k_min -21
_diffrn_reflns_limit_l_max 21
_diffrn_reflns_limit_l_min -21
_diffrn_reflns_number 24753
_diffrn_reflns_point_group_measured_fraction_full 0.991
_diffrn_reflns_point_group_measured_fraction_max 0.848
_diffrn_reflns_theta_full 25.242
_diffrn_reflns_theta_max 29.538
_diffrn_reflns_theta_min 2.268
_diffrn_source 'micro-focus sealed X-ray tube'
_diffrn_source_type 'PhotonJet (Mo) X-ray Source'
_exptl_absorpt_coefficient_mu 7.056
_exptl_absorpt_correction_T_max 1.00000
_exptl_absorpt_correction_T_min 0.21432
_exptl_absorpt_correction_type multi-scan
_exptl_absorpt_process_details
;
CrysAlisPro 1.171.40.57a (Rigaku Oxford Diffraction, 2019)
Empirical absorption correction using spherical harmonics,
 implemented in SCALE3 ABSPACK scaling algorithm.
;
_exptl_crystal_colour Yellow
_exptl_crystal_density_diffrn 2.024
_exptl_crystal_description Rhombohedral
_exptl_crystal_F_000 1920
_exptl_crystal_size_max 0.300
_exptl_crystal_size_mid 0.200
_exptl_crystal_size_min 0.200
_refine_diff_density_max 1.113
_refine_diff_density_min -0.938
_refine_diff_density_rms 0.174
_refine_ls_extinction_method none
_refine_ls_goodness_of_fit_ref 1.006
_refine_ls_hydrogen_treatment constr
_refine_ls_matrix_type full
_refine_ls_number_parameters 369
_refine_ls_number_reflns 7745
_refine_ls_number_restraints 0
_refine_ls_restrained_S_all 1.006
_refine_ls_R_factor_all 0.0687
_refine_ls_R_factor_gt 0.0515
_refine_ls_shift/su_max 0.001
_refine_ls_shift/su_mean 0.000
_refine_ls_structure_factor_coef Fsqd
_refine_ls_weighting_details 'w=1/[\s^2^(Fo^2^)+(0.0830P)^2^] where P=(Fo^2^+2Fc^2^)/3'
_refine_ls_weighting_scheme calc
_refine_ls_wR_factor_gt 0.1310
_refine_ls_wR_factor_ref 0.1383
_reflns_Friedel_coverage 0.000
_reflns_number_gt 5791
_reflns_number_total 7745
_reflns_threshold_expression 'I > 2\s(I)'
_cod_data_source_file d2dt01897g2.cif
_cod_data_source_block shelx
_cod_original_sg_symbol_H-M 'P 21/c'
_cod_database_code 7710882
_shelx_shelxl_version_number 2017/1
_shelx_space_group_comment
;
The symmetry employed for this shelxl refinement is uniquely defined
by the following loop, which should always be used as a source of
symmetry information in preference to the above space-group names.
They are only intended as comments.
;
_shelx_estimated_absorpt_t_min 0.226
_shelx_estimated_absorpt_t_max 0.333
_oxdiff_exptl_absorpt_empirical_full_min 0.548
_oxdiff_exptl_absorpt_empirical_full_max 1.856
_oxdiff_exptl_absorpt_empirical_details
;
Empirical correction (ABSPACK) includes:
- Absorption correction using spherical harmonics
- Frame scaling
;

loop_
_space_group_symop_operation_xyz
'x, y, z'
'-x, y+1/2, -z+1/2'
'-x, -y, -z'
'x, -y-1/2, z-1/2'

loop_
_atom_site_label
_atom_site_type_symbol
_atom_site_fract_x
_atom_site_fract_y
_atom_site_fract_z
_atom_site_U_iso_or_equiv
_atom_site_adp_type
_atom_site_occupancy
_atom_site_site_symmetry_order
_atom_site_calc_flag
_atom_site_refinement_flags_posn
_atom_site_refinement_flags_adp
_atom_site_refinement_flags_occupancy
_atom_site_disorder_assembly
_atom_site_disorder_group
C1 C 0.8290(4) 0.9969(3) 0.0489(3) 0.0394(10) Uani 1 1 d . . . . .
C2 C 0.8510(4) 0.9554(3) -0.0209(3) 0.0447(11) Uani 1 1 d . . . . .
H2 H 0.845469 0.897452 -0.024047 0.054 Uiso 1 1 calc R U . . .
C3 C 0.8809(4) 0.9994(3) -0.0855(3) 0.0490(12) Uani 1 1 d . . . . .
C4 C 0.8910(4) 1.0844(4) -0.0759(3) 0.0509(13) Uani 1 1 d . . . . .
H4 H 0.912184 1.115899 -0.118017 0.061 Uiso 1 1 calc R U . . .
C5 C 0.8707(4) 1.1243(3) -0.0055(3) 0.0450(11) Uani 1 1 d . . . . .
C6 C 0.8993(5) 0.9559(4) -0.1636(3) 0.0706(18) Uani 1 1 d . . . . .
H6A H 0.841886 0.968761 -0.208479 0.106 Uiso 1 1 calc R U . . .
H6B H 0.902321 0.896571 -0.154489 0.106 Uiso 1 1 calc R U . . .
H6C H 0.965577 0.974655 -0.177628 0.106 Uiso 1 1 calc R U . . .
C7 C 0.8823(5) 1.2166(3) 0.0074(3) 0.0627(16) Uani 1 1 d . . . . .
H7A H 0.812914 1.241636 0.002250 0.094 Uiso 1 1 calc R U . . .
H7B H 0.919219 1.239863 -0.033726 0.094 Uiso 1 1 calc R U . . .
H7C H 0.922340 1.227512 0.062078 0.094 Uiso 1 1 calc R U . . .
C8 C 0.5068(4) 1.1861(3) 0.1697(3) 0.0433(11) Uani 1 1 d . . . . .
C9 C 0.4028(4) 1.2125(3) 0.1426(3) 0.0532(13) Uani 1 1 d . . . . .
H9 H 0.371964 1.206765 0.086751 0.064 Uiso 1 1 calc R U . . .
C10 C 0.3443(5) 1.2471(3) 0.1976(4) 0.0548(13) Uani 1 1 d . . . . .
C11 C 0.3940(5) 1.2523(3) 0.2799(3) 0.0594(14) Uani 1 1 d . . . . .
H11 H 0.357225 1.274695 0.319255 0.071 Uiso 1 1 calc R U . . .
C12 C 0.4962(5) 1.2249(3) 0.3044(3) 0.0551(14) Uani 1 1 d . . . . .
C13 C 0.5504(6) 1.2254(5) 0.3937(3) 0.088(2) Uani 1 1 d . . . . .
H13A H 0.553568 1.169445 0.415286 0.132 Uiso 1 1 calc R U . . .
H13B H 0.510990 1.260160 0.425482 0.132 Uiso 1 1 calc R U . . .
H13C H 0.621574 1.246990 0.397674 0.132 Uiso 1 1 calc R U . . .
C14 C 0.2285(5) 1.2746(4) 0.1701(5) 0.081(2) Uani 1 1 d . . . . .
H14A H 0.223633 1.334177 0.175950 0.121 Uiso 1 1 calc R U . . .
H14B H 0.184471 1.247656 0.204263 0.121 Uiso 1 1 calc R U . . .
H14C H 0.204700 1.259382 0.112874 0.121 Uiso 1 1 calc R U . . .
C15 C 0.5674(4) 0.9737(3) 0.3218(3) 0.0391(10) Uani 1 1 d . . . . .
C16 C 0.5008(4) 0.9451(3) 0.3735(3) 0.0467(12) Uani 1 1 d . . . . .
H16 H 0.523031 0.948048 0.430923 0.056 Uiso 1 1 calc R U . . .
C17 C 0.4017(4) 0.9122(3) 0.3420(3) 0.0519(13) Uani 1 1 d . . . . .
C18 C 0.3708(4) 0.9133(3) 0.2557(3) 0.0516(12) Uani 1 1 d . . . . .
H18 H 0.303771 0.893420 0.231340 0.062 Uiso 1 1 calc R U . . .
C19 C 0.4393(4) 0.9437(3) 0.2065(3) 0.0476(12) Uani 1 1 d . . . . .
C20 C 0.3312(5) 0.8761(4) 0.3977(4) 0.0647(16) Uani 1 1 d . . . . .
H20A H 0.351881 0.819274 0.411177 0.097 Uiso 1 1 calc R U . . .
H20B H 0.258214 0.877442 0.369603 0.097 Uiso 1 1 calc R U . . .
H20C H 0.338438 0.908377 0.448060 0.097 Uiso 1 1 calc R U . . .
C21 C 0.4069(5) 0.9478(4) 0.1128(3) 0.0684(17) Uani 1 1 d . . . . .
H21A H 0.400644 1.005258 0.095441 0.103 Uiso 1 1 calc R U . . .
H21B H 0.339424 0.920270 0.096207 0.103 Uiso 1 1 calc R U . . .
H21C H 0.460018 0.920612 0.087169 0.103 Uiso 1 1 calc R U . . .
C22 C 0.9730(4) 1.1455(3) 0.3199(3) 0.0404(10) Uani 1 1 d . . . . .
C23 C 1.0670(4) 1.1825(3) 0.3580(3) 0.0450(11) Uani 1 1 d . . . . .
H23 H 1.076641 1.239749 0.352741 0.054 Uiso 1 1 calc R U . . .
C24 C 1.1468(4) 1.1348(4) 0.4041(3) 0.0527(13) Uani 1 1 d . . . . .
C25 C 1.1271(4) 1.0502(3) 0.4109(3) 0.0532(13) Uani 1 1 d . . . . .
H25 H 1.178100 1.016560 0.443153 0.064 Uiso 1 1 calc R U . . .
C26 C 1.0340(4) 1.0154(3) 0.3709(3) 0.0493(12) Uani 1 1 d . . . . .
C27 C 1.2532(5) 1.1722(5) 0.4446(4) 0.082(2) Uani 1 1 d . . . . .
H27A H 1.275640 1.147562 0.498577 0.123 Uiso 1 1 calc R U . . .
H27B H 1.245443 1.231531 0.450499 0.123 Uiso 1 1 calc R U . . .
H27C H 1.305683 1.161245 0.410369 0.123 Uiso 1 1 calc R U . . .
C28 C 1.0108(5) 0.9236(3) 0.3765(4) 0.0694(17) Uani 1 1 d . . . . .
H28A H 0.951273 0.915971 0.404526 0.104 Uiso 1 1 calc R U . . .
H28B H 1.072355 0.895782 0.407064 0.104 Uiso 1 1 calc R U . . .
H28C H 0.993944 0.900492 0.321337 0.104 Uiso 1 1 calc R U . . .
Cu1 Cu 0.81951(5) 1.01346(3) 0.26293(3) 0.04051(16) Uani 1 1 d . . . . .
Cu2 Cu 0.63685(5) 1.01268(4) 0.16524(3) 0.04006(15) Uani 1 1 d . . . . .
Cu3 Cu 0.69994(5) 1.14411(4) 0.28439(3) 0.04336(16) Uani 1 1 d . . . . .
Cu4 Cu 0.77280(5) 1.13537(4) 0.14675(3) 0.04126(16) Uani 1 1 d . . . . .
N1 N 0.8371(3) 1.0802(2) 0.0561(2) 0.0379(8) Uani 1 1 d . . . . .
N2 N 0.5534(3) 1.1922(2) 0.2496(2) 0.0448(10) Uani 1 1 d . . . . .
N3 N 0.5363(3) 0.9731(2) 0.2379(2) 0.0374(9) Uani 1 1 d . . . . .
N4 N 0.9562(3) 1.0625(2) 0.3244(2) 0.0390(9) Uani 1 1 d . . . . .
Se1 Se 0.78360(4) 0.93343(3) 0.13688(3) 0.04118(14) Uani 1 1 d . . . . .
Se2 Se 0.58505(4) 1.13915(3) 0.09075(3) 0.04459(15) Uani 1 1 d . . . . .
Se3 Se 0.70570(4) 1.01835(3) 0.36657(3) 0.04340(14) Uani 1 1 d . . . . .
Se4 Se 0.85830(4) 1.21383(3) 0.26331(3) 0.04400(14) Uani 1 1 d . . . . .

loop_
_atom_site_aniso_label
_atom_site_aniso_U_11
_atom_site_aniso_U_22
_atom_site_aniso_U_33
_atom_site_aniso_U_23
_atom_site_aniso_U_13
_atom_site_aniso_U_12
C1 0.036(3) 0.045(3) 0.037(2) -0.0027(19) 0.0056(19) 0.000(2)
C2 0.047(3) 0.051(3) 0.037(2) -0.011(2) 0.011(2) 0.004(2)
C3 0.040(3) 0.070(4) 0.038(2) -0.009(2) 0.009(2) -0.002(2)
C4 0.043(3) 0.077(4) 0.034(2) 0.007(2) 0.011(2) -0.001(3)
C5 0.040(3) 0.059(3) 0.038(2) 0.002(2) 0.010(2) -0.003(2)
C6 0.078(5) 0.098(5) 0.039(3) -0.017(3) 0.021(3) 0.003(4)
C7 0.086(5) 0.055(3) 0.050(3) 0.013(2) 0.021(3) -0.006(3)
C8 0.056(3) 0.037(2) 0.039(2) 0.0018(19) 0.014(2) 0.009(2)
C9 0.051(3) 0.057(3) 0.050(3) 0.009(2) 0.004(2) 0.018(3)
C10 0.054(3) 0.040(3) 0.071(4) 0.000(3) 0.014(3) 0.008(2)
C11 0.066(4) 0.053(3) 0.063(3) -0.010(3) 0.023(3) 0.008(3)
C12 0.062(4) 0.059(3) 0.046(3) -0.017(2) 0.013(3) 0.004(3)
C13 0.098(6) 0.121(6) 0.045(3) -0.028(4) 0.016(3) 0.027(5)
C14 0.053(4) 0.083(5) 0.107(5) 0.007(4) 0.015(4) 0.025(3)
C15 0.038(3) 0.045(3) 0.034(2) 0.0039(18) 0.0052(19) 0.0056(19)
C16 0.053(3) 0.051(3) 0.037(2) 0.006(2) 0.010(2) 0.008(2)
C17 0.055(4) 0.048(3) 0.059(3) 0.004(2) 0.028(3) 0.003(2)
C18 0.036(3) 0.059(3) 0.061(3) -0.008(3) 0.012(2) -0.006(2)
C19 0.043(3) 0.060(3) 0.039(2) -0.009(2) 0.006(2) -0.004(2)
C20 0.063(4) 0.068(4) 0.070(4) 0.008(3) 0.029(3) -0.002(3)
C21 0.045(3) 0.116(5) 0.041(3) -0.012(3) 0.000(2) -0.020(3)
C22 0.044(3) 0.045(3) 0.031(2) -0.0027(18) 0.0038(19) -0.002(2)
C23 0.045(3) 0.045(3) 0.042(2) -0.003(2) 0.000(2) -0.009(2)
C24 0.045(3) 0.070(4) 0.041(3) -0.003(2) 0.001(2) -0.011(3)
C25 0.042(3) 0.063(3) 0.051(3) 0.009(2) -0.001(2) 0.002(3)
C26 0.043(3) 0.057(3) 0.048(3) 0.003(2) 0.009(2) -0.002(2)
C27 0.062(4) 0.100(5) 0.072(4) 0.007(4) -0.021(3) -0.020(4)
C28 0.055(4) 0.049(3) 0.095(5) 0.015(3) -0.011(3) 0.005(3)
Cu1 0.0418(4) 0.0414(3) 0.0361(3) 0.0012(2) 0.0006(2) 0.0001(2)
Cu2 0.0421(4) 0.0491(3) 0.0292(3) -0.0015(2) 0.0070(2) -0.0007(2)
Cu3 0.0467(4) 0.0503(4) 0.0321(3) -0.0040(2) 0.0046(3) 0.0058(3)
Cu4 0.0535(4) 0.0402(3) 0.0309(3) -0.0001(2) 0.0098(3) 0.0036(2)
N1 0.039(2) 0.045(2) 0.0310(18) -0.0006(16) 0.0080(16) -0.0001(17)
N2 0.053(3) 0.047(2) 0.0354(19) -0.0014(17) 0.0104(18) 0.0123(19)
N3 0.037(2) 0.045(2) 0.0304(18) -0.0028(15) 0.0060(16) 0.0026(16)
N4 0.038(2) 0.043(2) 0.0361(19) -0.0035(16) 0.0044(16) -0.0022(16)
Se1 0.0508(3) 0.0354(3) 0.0392(3) -0.00211(18) 0.0130(2) 0.00046(19)
Se2 0.0526(3) 0.0558(3) 0.0247(2) 0.00348(19) 0.0050(2) 0.0117(2)
Se3 0.0446(3) 0.0573(3) 0.0259(2) 0.00311(19) -0.00025(19) -0.0017(2)
Se4 0.0530(3) 0.0362(3) 0.0405(3) -0.00260(19) 0.0022(2) 0.0007(2)

loop_
_atom_type_symbol
_atom_type_description
_atom_type_scat_dispersion_real
_atom_type_scat_dispersion_imag
_atom_type_scat_source
C C 0.0033 0.0016 'International Tables Vol C Tables 4.2.6.8 and 6.1.1.4'
H H 0.0000 0.0000 'International Tables Vol C Tables 4.2.6.8 and 6.1.1.4'
Cu Cu 0.3201 1.2651 'International Tables Vol C Tables 4.2.6.8 and 6.1.1.4'
N N 0.0061 0.0033 'International Tables Vol C Tables 4.2.6.8 and 6.1.1.4'
Se Se -0.0929 2.2259 'International Tables Vol C Tables 4.2.6.8 and 6.1.1.4'

loop_
_geom_angle_atom_site_label_1
_geom_angle_atom_site_label_2
_geom_angle_atom_site_label_3
_geom_angle
_geom_angle_site_symmetry_1
_geom_angle_site_symmetry_3
_geom_angle_publ_flag
N1 C1 C2 121.6(4) . . ?
N1 C1 Se1 119.1(3) . . ?
C2 C1 Se1 119.3(4) . . ?
C3 C2 C1 120.5(5) . . ?
C3 C2 H2 119.8 . . ?
C1 C2 H2 119.8 . . ?
C4 C3 C2 116.9(4) . . ?
C4 C3 C6 121.9(5) . . ?
C2 C3 C6 121.2(5) . . ?
C3 C4 C5 121.8(5) . . ?
C3 C4 H4 119.1 . . ?
C5 C4 H4 119.1 . . ?
N1 C5 C4 120.4(5) . . ?
N1 C5 C7 116.5(4) . . ?
C4 C5 C7 123.1(5) . . ?
C3 C6 H6A 109.5 . . ?
C3 C6 H6B 109.5 . . ?
H6A C6 H6B 109.5 . . ?
C3 C6 H6C 109.5 . . ?
H6A C6 H6C 109.5 . . ?
H6B C6 H6C 109.5 . . ?
C5 C7 H7A 109.5 . . ?
C5 C7 H7B 109.5 . . ?
H7A C7 H7B 109.5 . . ?
C5 C7 H7C 109.5 . . ?
H7A C7 H7C 109.5 . . ?
H7B C7 H7C 109.5 . . ?
N2 C8 C9 121.4(4) . . ?
N2 C8 Se2 119.4(4) . . ?
C9 C8 Se2 119.2(4) . . ?
C10 C9 C8 120.8(5) . . ?
C10 C9 H9 119.6 . . ?
C8 C9 H9 119.6 . . ?
C9 C10 C11 116.7(5) . . ?
C9 C10 C14 122.0(5) . . ?
C11 C10 C14 121.3(5) . . ?
C12 C11 C10 120.9(5) . . ?
C12 C11 H11 119.6 . . ?
C10 C11 H11 119.6 . . ?
N2 C12 C11 121.9(5) . . ?
N2 C12 C13 115.8(5) . . ?
C11 C12 C13 122.3(5) . . ?
C12 C13 H13A 109.5 . . ?
C12 C13 H13B 109.5 . . ?
H13A C13 H13B 109.5 . . ?
C12 C13 H13C 109.5 . . ?
H13A C13 H13C 109.5 . . ?
H13B C13 H13C 109.5 . . ?
C10 C14 H14A 109.5 . . ?
C10 C14 H14B 109.5 . . ?
H14A C14 H14B 109.5 . . ?
C10 C14 H14C 109.5 . . ?
H14A C14 H14C 109.5 . . ?
H14B C14 H14C 109.5 . . ?
N3 C15 C16 121.0(5) . . ?
N3 C15 Se3 118.0(3) . . ?
C16 C15 Se3 121.0(4) . . ?
C15 C16 C17 121.4(5) . . ?
C15 C16 H16 119.3 . . ?
C17 C16 H16 119.3 . . ?
C16 C17 C18 116.6(4) . . ?
C16 C17 C20 121.8(5) . . ?
C18 C17 C20 121.6(5) . . ?
C19 C18 C17 120.0(5) . . ?
C19 C18 H18 120.0 . . ?
C17 C18 H18 120.0 . . ?
N3 C19 C18 122.7(4) . . ?
N3 C19 C21 116.0(4) . . ?
C18 C19 C21 121.2(5) . . ?
C17 C20 H20A 109.5 . . ?
C17 C20 H20B 109.5 . . ?
H20A C20 H20B 109.5 . . ?
C17 C20 H20C 109.5 . . ?
H20A C20 H20C 109.5 . . ?
H20B C20 H20C 109.5 . . ?
C19 C21 H21A 109.5 . . ?
C19 C21 H21B 109.5 . . ?
H21A C21 H21B 109.5 . . ?
C19 C21 H21C 109.5 . . ?
H21A C21 H21C 109.5 . . ?
H21B C21 H21C 109.5 . . ?
N4 C22 C23 122.0(5) . . ?
N4 C22 Se4 118.2(4) . . ?
C23 C22 Se4 119.7(4) . . ?
C22 C23 C24 120.2(5) . . ?
C22 C23 H23 119.9 . . ?
C24 C23 H23 119.9 . . ?
C23 C24 C25 117.3(5) . . ?
C23 C24 C27 122.1(5) . . ?
C25 C24 C27 120.7(5) . . ?
C26 C25 C24 120.9(5) . . ?
C26 C25 H25 119.5 . . ?
C24 C25 H25 119.5 . . ?
N4 C26 C25 121.5(5) . . ?
N4 C26 C28 116.3(5) . . ?
C25 C26 C28 122.2(5) . . ?
C24 C27 H27A 109.5 . . ?
C24 C27 H27B 109.5 . . ?
H27A C27 H27B 109.5 . . ?
C24 C27 H27C 109.5 . . ?
H27A C27 H27C 109.5 . . ?
H27B C27 H27C 109.5 . . ?
C26 C28 H28A 109.5 . . ?
C26 C28 H28B 109.5 . . ?
H28A C28 H28B 109.5 . . ?
C26 C28 H28C 109.5 . . ?
H28A C28 H28C 109.5 . . ?
H28B C28 H28C 109.5 . . ?
N4 Cu1 Se1 130.79(11) . . ?
N4 Cu1 Se3 102.29(10) . . ?
Se1 Cu1 Se3 124.83(3) . . ?
N4 Cu1 Cu2 156.72(11) . . ?
Se1 Cu1 Cu2 56.84(2) . . ?
Se3 Cu1 Cu2 81.07(2) . . ?
N4 Cu1 Cu3 95.37(11) . . ?
Se1 Cu1 Cu3 120.62(3) . . ?
Se3 Cu1 Cu3 56.69(2) . . ?
Cu2 Cu1 Cu3 66.92(2) . . ?
N4 Cu1 Cu4 97.52(11) . . ?
Se1 Cu1 Cu4 78.47(2) . . ?
Se3 Cu1 Cu4 112.43(3) . . ?
Cu2 Cu1 Cu4 60.61(2) . . ?
Cu3 Cu1 Cu4 57.60(2) . . ?
N3 Cu2 Se1 123.87(11) . . ?
N3 Cu2 Se2 114.95(11) . . ?
Se1 Cu2 Se2 120.60(3) . . ?
N3 Cu2 Cu1 103.80(11) . . ?
Se1 Cu2 Cu1 57.78(2) . . ?
Se2 Cu2 Cu1 116.57(3) . . ?
N3 Cu2 Cu4 142.91(11) . . ?
Se1 Cu2 Cu4 79.73(2) . . ?
Se2 Cu2 Cu4 56.37(2) . . ?
Cu1 Cu2 Cu4 62.22(2) . . ?
N3 Cu2 Cu3 87.84(10) . . ?
Se1 Cu2 Cu3 112.80(3) . . ?
Se2 Cu2 Cu3 75.14(2) . . ?
Cu1 Cu2 Cu3 57.72(2) . . ?
Cu4 Cu2 Cu3 55.29(2) . . ?
N2 Cu3 Se4 123.26(12) . . ?
N2 Cu3 Se3 114.35(12) . . ?
Se4 Cu3 Se3 121.88(3) . . ?
N2 Cu3 Cu4 103.58(10) . . ?
Se4 Cu3 Cu4 56.99(2) . . ?
Se3 Cu3 Cu4 117.27(3) . . ?
N2 Cu3 Cu1 142.58(12) . . ?
Se4 Cu3 Cu1 80.16(2) . . ?
Se3 Cu3 Cu1 56.84(2) . . ?
Cu4 Cu3 Cu1 62.46(2) . . ?
N2 Cu3 Cu2 87.44(12) . . ?
Se4 Cu3 Cu2 112.72(2) . . ?
Se3 Cu3 Cu2 75.11(2) . . ?
Cu4 Cu3 Cu2 58.23(2) . . ?
Cu1 Cu3 Cu2 55.36(2) . . ?
N1 Cu4 Se4 129.08(12) . . ?
N1 Cu4 Se2 103.80(11) . . ?
Se4 Cu4 Se2 125.04(3) . . ?
N1 Cu4 Cu3 156.50(11) . . ?
Se4 Cu4 Cu3 57.28(2) . . ?
Se2 Cu4 Cu3 80.90(2) . . ?
N1 Cu4 Cu2 96.71(11) . . ?
Se4 Cu4 Cu2 120.82(3) . . ?
Se2 Cu4 Cu2 55.97(2) . . ?
Cu3 Cu4 Cu2 66.47(2) . . ?
N1 Cu4 Cu1 97.48(11) . . ?
Se4 Cu4 Cu1 78.96(2) . . ?
Se2 Cu4 Cu1 111.31(3) . . ?
Cu3 Cu4 Cu1 59.94(2) . . ?
Cu2 Cu4 Cu1 57.17(2) . . ?
C1 N1 C5 118.8(4) . . ?
C1 N1 Cu4 117.7(3) . . ?
C5 N1 Cu4 122.5(3) . . ?
C8 N2 C12 118.4(4) . . ?
C8 N2 Cu3 118.5(3) . . ?
C12 N2 Cu3 122.9(3) . . ?
C19 N3 C15 118.2(4) . . ?
C19 N3 Cu2 122.1(3) . . ?
C15 N3 Cu2 119.6(3) . . ?
C22 N4 C26 117.9(4) . . ?
C22 N4 Cu1 119.3(3) . . ?
C26 N4 Cu1 122.8(3) . . ?
C1 Se1 Cu2 102.39(14) . . ?
C1 Se1 Cu1 108.69(14) . . ?
Cu2 Se1 Cu1 65.38(2) . . ?
C8 Se2 Cu2 96.87(14) . . ?
C8 Se2 Cu4 110.82(16) . . ?
Cu2 Se2 Cu4 67.66(2) . . ?
C15 Se3 Cu3 99.46(13) . . ?
C15 Se3 Cu1 110.22(13) . . ?
Cu3 Se3 Cu1 66.47(2) . . ?
C22 Se4 Cu4 106.51(13) . . ?
C22 Se4 Cu3 104.74(14) . . ?
Cu4 Se4 Cu3 65.72(2) . . ?

loop_
_geom_bond_atom_site_label_1
_geom_bond_atom_site_label_2
_geom_bond_distance
_geom_bond_site_symmetry_2
_geom_bond_publ_flag
C1 N1 1.339(6) . ?
C1 C2 1.389(6) . ?
C1 Se1 1.928(4) . ?
C2 C3 1.374(7) . ?
C2 H2 0.9300 . ?
C3 C4 1.372(8) . ?
C3 C6 1.505(7) . ?
C4 C5 1.378(7) . ?
C4 H4 0.9300 . ?
C5 N1 1.357(6) . ?
C5 C7 1.494(7) . ?
C6 H6A 0.9600 . ?
C6 H6B 0.9600 . ?
C6 H6C 0.9600 . ?
C7 H7A 0.9600 . ?
C7 H7B 0.9600 . ?
C7 H7C 0.9600 . ?
C8 N2 1.335(6) . ?
C8 C9 1.385(7) . ?
C8 Se2 1.915(4) . ?
C9 C10 1.379(7) . ?
C9 H9 0.9300 . ?
C10 C11 1.381(8) . ?
C10 C14 1.526(8) . ?
C11 C12 1.363(8) . ?
C11 H11 0.9300 . ?
C12 N2 1.354(6) . ?
C12 C13 1.496(8) . ?
C13 H13A 0.9600 . ?
C13 H13B 0.9600 . ?
C13 H13C 0.9600 . ?
C14 H14A 0.9600 . ?
C14 H14B 0.9600 . ?
C14 H14C 0.9600 . ?
C15 N3 1.355(5) . ?
C15 C16 1.376(7) . ?
C15 Se3 1.919(5) . ?
C16 C17 1.378(8) . ?
C16 H16 0.9300 . ?
C17 C18 1.391(7) . ?
C17 C20 1.502(7) . ?
C18 C19 1.374(7) . ?
C18 H18 0.9300 . ?
C19 N3 1.335(6) . ?
C19 C21 1.511(7) . ?
C20 H20A 0.9600 . ?
C20 H20B 0.9600 . ?
C20 H20C 0.9600 . ?
C21 H21A 0.9600 . ?
C21 H21B 0.9600 . ?
C21 H21C 0.9600 . ?
C22 N4 1.349(6) . ?
C22 C23 1.380(6) . ?
C22 Se4 1.922(5) . ?
C23 C24 1.380(7) . ?
C23 H23 0.9300 . ?
C24 C25 1.384(7) . ?
C24 C27 1.520(8) . ?
C25 C26 1.366(7) . ?
C25 H25 0.9300 . ?
C26 N4 1.362(6) . ?
C26 C28 1.502(8) . ?
C27 H27A 0.9600 . ?
C27 H27B 0.9600 . ?
C27 H27C 0.9600 . ?
C28 H28A 0.9600 . ?
C28 H28B 0.9600 . ?
C28 H28C 0.9600 . ?
Cu1 N4 2.006(4) . ?
Cu1 Se1 2.3947(7) . ?
Cu1 Se3 2.4146(7) . ?
Cu1 Cu2 2.5731(9) . ?
Cu1 Cu3 2.6443(8) . ?
Cu1 Cu4 2.7092(8) . ?
Cu2 N3 1.995(4) . ?
Cu2 Se1 2.3697(7) . ?
Cu2 Se2 2.3904(7) . ?
Cu2 Cu4 2.6681(8) . ?
Cu2 Cu3 2.8773(8) . ?
Cu3 N2 2.004(4) . ?
Cu3 Se4 2.3811(8) . ?
Cu3 Se3 2.4103(7) . ?
Cu3 Cu4 2.5798(8) . ?
Cu4 N1 2.015(3) . ?
Cu4 Se4 2.3733(7) . ?
Cu4 Se2 2.4018(8) . ?

loop_
_geom_torsion_atom_site_label_1
_geom_torsion_atom_site_label_2
_geom_torsion_atom_site_label_3
_geom_torsion_atom_site_label_4
_geom_torsion
_geom_torsion_site_symmetry_1
_geom_torsion_site_symmetry_2
_geom_torsion_site_symmetry_3
_geom_torsion_site_symmetry_4
_geom_torsion_publ_flag
N1 C1 C2 C3 -0.7(8) . . . . ?
Se1 C1 C2 C3 178.4(4) . . . . ?
C1 C2 C3 C4 2.1(8) . . . . ?
C1 C2 C3 C6 -176.7(5) . . . . ?
C2 C3 C4 C5 -1.0(8) . . . . ?
C6 C3 C4 C5 177.9(5) . . . . ?
C3 C4 C5 N1 -1.7(8) . . . . ?
C3 C4 C5 C7 179.2(5) . . . . ?
N2 C8 C9 C10 0.9(8) . . . . ?
Se2 C8 C9 C10 -179.6(4) . . . . ?
C8 C9 C10 C11 -1.3(8) . . . . ?
C8 C9 C10 C14 -178.4(5) . . . . ?
C9 C10 C11 C12 0.6(9) . . . . ?
C14 C10 C11 C12 177.8(6) . . . . ?
C10 C11 C12 N2 0.4(9) . . . . ?
C10 C11 C12 C13 -176.7(6) . . . . ?
N3 C15 C16 C17 2.3(7) . . . . ?
Se3 C15 C16 C17 -179.4(4) . . . . ?
C15 C16 C17 C18 -3.1(7) . . . . ?
C15 C16 C17 C20 176.2(5) . . . . ?
C16 C17 C18 C19 2.0(7) . . . . ?
C20 C17 C18 C19 -177.2(5) . . . . ?
C17 C18 C19 N3 -0.1(8) . . . . ?
C17 C18 C19 C21 -178.3(5) . . . . ?
N4 C22 C23 C24 -1.4(7) . . . . ?
Se4 C22 C23 C24 175.2(4) . . . . ?
C22 C23 C24 C25 -1.1(7) . . . . ?
C22 C23 C24 C27 177.8(5) . . . . ?
C23 C24 C25 C26 2.4(8) . . . . ?
C27 C24 C25 C26 -176.5(6) . . . . ?
C24 C25 C26 N4 -1.4(8) . . . . ?
C24 C25 C26 C28 179.4(5) . . . . ?
C2 C1 N1 C5 -2.0(7) . . . . ?
Se1 C1 N1 C5 179.0(3) . . . . ?
C2 C1 N1 Cu4 166.8(4) . . . . ?
Se1 C1 N1 Cu4 -12.3(5) . . . . ?
C4 C5 N1 C1 3.2(7) . . . . ?
C7 C5 N1 C1 -177.7(5) . . . . ?
C4 C5 N1 Cu4 -165.1(4) . . . . ?
C7 C5 N1 Cu4 14.1(6) . . . . ?
C9 C8 N2 C12 0.1(7) . . . . ?
Se2 C8 N2 C12 -179.4(4) . . . . ?
C9 C8 N2 Cu3 175.2(4) . . . . ?
Se2 C8 N2 Cu3 -4.3(5) . . . . ?
C11 C12 N2 C8 -0.8(8) . . . . ?
C13 C12 N2 C8 176.5(5) . . . . ?
C11 C12 N2 Cu3 -175.6(4) . . . . ?
C13 C12 N2 Cu3 1.7(7) . . . . ?
C18 C19 N3 C15 -0.7(7) . . . . ?
C21 C19 N3 C15 177.5(5) . . . . ?
C18 C19 N3 Cu2 177.5(4) . . . . ?
C21 C19 N3 Cu2 -4.3(6) . . . . ?
C16 C15 N3 C19 -0.4(7) . . . . ?
Se3 C15 N3 C19 -178.7(4) . . . . ?
C16 C15 N3 Cu2 -178.6(3) . . . . ?
Se3 C15 N3 Cu2 3.1(5) . . . . ?
C23 C22 N4 C26 2.4(6) . . . . ?
Se4 C22 N4 C26 -174.2(3) . . . . ?
C23 C22 N4 Cu1 -177.4(3) . . . . ?
Se4 C22 N4 Cu1 6.0(4) . . . . ?
C25 C26 N4 C22 -1.1(7) . . . . ?
C28 C26 N4 C22 178.2(4) . . . . ?
C25 C26 N4 Cu1 178.8(4) . . . . ?
C28 C26 N4 Cu1 -1.9(6) . . . . ?
